data_7710809
loop_
_publ_author_name
'Akhtar, Muhammad Nadeem'
'Bikas, Rahman'
'AlDamen, Murad A.'
'Shaghaghi, Zohreh'
'Shahid, M.'
'Sokolov, Andrei'

_publ_section_title
;
 A new hexanuclear Fe(III) nanocluster: Synthesis, structure, magnetic
 properties, and efficient activity as a precatalyst in water oxidation
;
_journal_name_full 'Dalton Transactions'
_journal_paper_doi 10.1039/D2DT01822E
_journal_year 2022
_chemical_formula_sum 'C48 H88 Fe6 N10 O20 S4'
_chemical_formula_weight 1588.62
_space_group_crystal_system monoclinic
_space_group_IT_number 14
_space_group_name_Hall '-P 2ybc'
_space_group_name_H-M_alt 'P 1 21/c 1'
_atom_sites_solution_hydrogens mixed
_atom_sites_solution_primary dual
_atom_sites_solution_secondary difmap
_audit_creation_method SHELXL-2016/6
_audit_update_record
;
2021-10-20 deposited with the CCDC.	2022-07-27 downloaded from the CCDC.
;
_cell_angle_alpha 90
_cell_angle_beta 107.997(2)
_cell_angle_gamma 90
_cell_formula_units_Z 4
_cell_length_a 20.5565(10)
_cell_length_b 13.6140(6)
_cell_length_c 26.1065(14)
_cell_measurement_reflns_used 9809
_cell_measurement_temperature 120(2)
_cell_measurement_theta_max 27.33
_cell_measurement_theta_min 2.23
_cell_volume 6948.6(6)
_computing_cell_refinement 'Bruker SAINT'
_computing_data_collection 'Bruker APEX3'
_computing_data_reduction 'Bruker SAINT'
_computing_molecular_graphics 'Bruker SHELXTL'
_computing_publication_material 'Bruker SHELXTL'
_computing_structure_refinement 'SHELXL-2016/6 (Sheldrick, 2016)'
_computing_structure_solution 'SHELXT 2014/5 (Sheldrick, 2014)'
_diffrn_ambient_temperature 120(2)
_diffrn_measured_fraction_theta_full 0.999
_diffrn_measured_fraction_theta_max 0.999
_diffrn_measurement_device_type 'Bruker D8 Venture Photon 2'
_diffrn_measurement_method '\f and \w scans'
_diffrn_radiation_type MoK\a
_diffrn_radiation_wavelength 0.71073
_diffrn_reflns_av_R_equivalents 0.0840
_diffrn_reflns_av_unetI/netI 0.0480
_diffrn_reflns_Laue_measured_fraction_full 0.999
_diffrn_reflns_Laue_measured_fraction_max 0.999
_diffrn_reflns_limit_h_max 24
_diffrn_reflns_limit_h_min -24
_diffrn_reflns_limit_k_max 16
_diffrn_reflns_limit_k_min -16
_diffrn_reflns_limit_l_max 31
_diffrn_reflns_limit_l_min -31
_diffrn_reflns_number 92301
_diffrn_reflns_point_group_measured_fraction_full 0.999
_diffrn_reflns_point_group_measured_fraction_max 0.999
_diffrn_reflns_theta_full 25.242
_diffrn_reflns_theta_max 25.499
_diffrn_reflns_theta_min 2.198
_diffrn_source 'Incoatec I\mS'
_exptl_absorpt_coefficient_mu 1.412
_exptl_absorpt_correction_T_max 1.0000
_exptl_absorpt_correction_T_min 0.8911
_exptl_absorpt_correction_type multi-scan
_exptl_absorpt_process_details 'SADABS, Bruker'
_exptl_crystal_colour red
_exptl_crystal_density_diffrn 1.519
_exptl_crystal_description block
_exptl_crystal_F_000 3304
_exptl_crystal_size_max 0.093
_exptl_crystal_size_mid 0.072
_exptl_crystal_size_min 0.066
_refine_diff_density_max 1.646
_refine_diff_density_min -0.933
_refine_diff_density_rms 0.115
_refine_ls_extinction_method none
_refine_ls_goodness_of_fit_ref 1.119
_refine_ls_hydrogen_treatment mixed
_refine_ls_matrix_type full
_refine_ls_number_parameters 822
_refine_ls_number_reflns 12938
_refine_ls_number_restraints 28
_refine_ls_restrained_S_all 1.127
_refine_ls_R_factor_all 0.0865
_refine_ls_R_factor_gt 0.0564
_refine_ls_shift/su_max 0.001
_refine_ls_shift/su_mean 0.000
_refine_ls_structure_factor_coef Fsqd
_refine_ls_weighting_details 'w=1/[\s^2^(Fo^2^)+(0.0321P)^2^+45.4609P] where P=(Fo^2^+2Fc^2^)/3'
_refine_ls_weighting_scheme calc
_refine_ls_wR_factor_gt 0.1270
_refine_ls_wR_factor_ref 0.1399
_reflns_Friedel_coverage 0.000
_reflns_number_gt 9450
_reflns_number_total 12938
_reflns_threshold_expression 'I > 2\s(I)'
_cod_data_source_file d2dt01822e2.cif
_cod_data_source_block Fe6_a
_cod_original_sg_symbol_H-M 'P 21/c'
_cod_database_code 7710809
_shelx_shelxl_version_number 2016/6
_shelx_space_group_comment
;
The symmetry employed for this shelxl refinement is uniquely defined
by the following loop, which should always be used as a source of
symmetry information in preference to the above space-group names.
They are only intended as comments.
;
_shelx_estimated_absorpt_t_min 0.880
_shelx_estimated_absorpt_t_max 0.913

loop_
_space_group_symop_operation_xyz
'x, y, z'
'-x, y+1/2, -z+1/2'
'-x, -y, -z'
'x, -y-1/2, z-1/2'

loop_
_atom_site_label
_atom_site_type_symbol
_atom_site_fract_x
_atom_site_fract_y
_atom_site_fract_z
_atom_site_U_iso_or_equiv
_atom_site_adp_type
_atom_site_occupancy
_atom_site_site_symmetry_order
_atom_site_calc_flag
_atom_site_refinement_flags_posn
_atom_site_refinement_flags_adp
_atom_site_refinement_flags_occupancy
_atom_site_disorder_assembly
_atom_site_disorder_group
Fe1 Fe 0.23046(4) 0.31088(5) 0.19768(3) 0.01195(17) Uani 1 1 d . . . . .
Fe2 Fe 0.33244(4) 0.47202(5) 0.29616(3) 0.01310(17) Uani 1 1 d . . . . .
Fe3 Fe 0.16856(4) 0.07409(5) 0.21130(3) 0.01385(17) Uani 1 1 d . . . . .
Fe4 Fe 0.26960(4) 0.23639(5) 0.30873(3) 0.01223(17) Uani 1 1 d . . . . .
Fe5 Fe 0.32626(4) 0.11193(5) 0.22557(3) 0.01409(17) Uani 1 1 d D . . . .
Fe6 Fe 0.17400(4) 0.43578(5) 0.28062(3) 0.01425(17) Uani 1 1 d D . . . .
S1 S 0.44580(9) 0.76150(12) 0.38877(7) 0.0340(4) Uani 1 1 d . . . . .
S2 S 0.54929(7) 0.30817(12) 0.35848(7) 0.0287(4) Uani 1 1 d . . . . .
S3 S -0.04206(8) 0.24223(12) 0.13579(7) 0.0337(4) Uani 1 1 d . . . . .
S4 S 0.06161(9) -0.21172(11) 0.11319(7) 0.0310(4) Uani 1 1 d . . . . .
O1 O 0.27392(17) 0.3610(2) 0.27231(14) 0.0133(7) Uani 1 1 d . . . . .
O2 O 0.22650(17) 0.1867(2) 0.23430(14) 0.0134(7) Uani 1 1 d . . . . .
O3 O 0.25158(18) 0.4321(3) 0.16053(14) 0.0172(8) Uani 1 1 d . . . . .
O4 O 0.17037(18) 0.2654(3) 0.12576(14) 0.0168(8) Uani 1 1 d . . . . .
O5 O 0.14779(17) 0.3827(3) 0.20714(14) 0.0161(8) Uani 1 1 d . . . . .
O6 O 0.31445(17) 0.2436(3) 0.18947(14) 0.0157(8) Uani 1 1 d . . . . .
O7 O 0.33380(18) 0.5161(3) 0.22102(14) 0.0171(8) Uani 1 1 d . . . . .
O8 O 0.33885(19) 0.4443(3) 0.37556(15) 0.0196(8) Uani 1 1 d . . . . .
O9 O 0.16389(19) 0.1013(3) 0.13231(15) 0.0194(8) Uani 1 1 d . . . . .
O10 O 0.25862(18) 0.0087(3) 0.22604(15) 0.0181(8) Uani 1 1 d . . . . .
O11 O 0.16582(18) 0.0321(3) 0.28625(15) 0.0182(8) Uani 1 1 d . . . . .
O12 O 0.18448(18) 0.3041(3) 0.31551(15) 0.0176(8) Uani 1 1 d . . . . .
O13 O 0.35287(17) 0.1663(3) 0.29880(14) 0.0146(8) Uani 1 1 d . . . . .
O14 O 0.32862(18) 0.2820(3) 0.38068(14) 0.0182(8) Uani 1 1 d . . . . .
O15 O 0.24943(18) 0.1157(3) 0.34625(15) 0.0187(8) Uani 1 1 d . . . . .
O16 O 0.3135(2) 0.0410(3) 0.15087(16) 0.0255(9) Uani 1 1 d D . . . .
H16 H 0.2809(19) 0.005(4) 0.1305(16) 0.038 Uiso 1 1 d D U . . .
O17 O 0.24300(18) 0.5387(3) 0.28276(15) 0.0187(8) Uani 1 1 d . . . . .
O18 O 0.1841(2) 0.5041(3) 0.35560(16) 0.0268(9) Uani 1 1 d D . . . .
H18 H 0.215(2) 0.544(4) 0.3757(16) 0.040 Uiso 1 1 d D U . . .
N1 N 0.3817(2) 0.6041(3) 0.32502(19) 0.0219(11) Uani 1 1 d . . . . .
N2 N 0.4242(2) 0.4017(3) 0.31104(19) 0.0197(10) Uani 1 1 d . . . . .
N3 N 0.0767(2) 0.1446(3) 0.19456(19) 0.0198(10) Uani 1 1 d . . . . .
N4 N 0.1206(2) -0.0576(3) 0.18255(19) 0.0209(10) Uani 1 1 d . . . . .
N5 N 0.4269(2) 0.1313(3) 0.20786(18) 0.0195(10) Uani 1 1 d . . . . .
N6 N 0.3907(2) -0.0123(3) 0.27056(18) 0.0182(10) Uani 1 1 d . . . . .
N7 N 0.1111(2) 0.5621(3) 0.23585(18) 0.0194(10) Uani 1 1 d . . . . .
N8 N 0.0715(2) 0.4141(3) 0.29552(18) 0.0182(10) Uani 1 1 d . . . . .
C1 C 0.2932(3) 0.5023(4) 0.1743(2) 0.0148(11) Uani 1 1 d . . . . .
C2 C 0.2973(3) 0.5741(4) 0.1302(2) 0.0212(12) Uani 1 1 d . . . . .
C3 C 0.3003(4) 0.6794(4) 0.1501(3) 0.0351(16) Uani 1 1 d . . . . .
H3A H 0.256753 0.696438 0.155944 0.053 Uiso 1 1 calc R U . . .
H3B H 0.308487 0.723785 0.123216 0.053 Uiso 1 1 calc R U . . .
H3C H 0.337489 0.686017 0.184106 0.053 Uiso 1 1 calc R U . . .
C4 C 0.2358(4) 0.5623(6) 0.0801(3) 0.050(2) Uani 1 1 d . . . . .
H4A H 0.235540 0.495812 0.065601 0.075 Uiso 1 1 calc R U . . .
H4B H 0.238622 0.610409 0.052892 0.075 Uiso 1 1 calc R U . . .
H4C H 0.193690 0.573082 0.089358 0.075 Uiso 1 1 calc R U . . .
C5 C 0.3634(3) 0.5507(5) 0.1172(3) 0.0334(15) Uani 1 1 d . . . . .
H5A H 0.402669 0.559189 0.149604 0.050 Uiso 1 1 calc R U . . .
H5B H 0.367831 0.595241 0.088940 0.050 Uiso 1 1 calc R U . . .
H5C H 0.361913 0.482659 0.104568 0.050 Uiso 1 1 calc R U . . .
C6 C 0.1523(3) 0.1812(4) 0.1064(2) 0.0164(11) Uani 1 1 d . . . . .
C7 C 0.1146(3) 0.1760(4) 0.0459(2) 0.0272(14) Uani 1 1 d . . . . .
C8 C 0.0727(4) 0.2690(5) 0.0279(3) 0.0439(19) Uani 1 1 d . . . . .
H8A H 0.039914 0.275986 0.048116 0.066 Uiso 1 1 calc R U . . .
H8B H 0.047943 0.264765 -0.010654 0.066 Uiso 1 1 calc R U . . .
H8C H 0.103259 0.326005 0.034769 0.066 Uiso 1 1 calc R U . . .
C9 C 0.1699(4) 0.1705(7) 0.0180(3) 0.059(2) Uani 1 1 d . . . . .
H9A H 0.201292 0.226094 0.029426 0.089 Uiso 1 1 calc R U . . .
H9B H 0.148429 0.172903 -0.021132 0.089 Uiso 1 1 calc R U . . .
H9C H 0.195339 0.108855 0.027804 0.089 Uiso 1 1 calc R U . . .
C10 C 0.0676(4) 0.0858(5) 0.0324(3) 0.053(2) Uani 1 1 d . . . . .
H10A H 0.094719 0.026292 0.044885 0.080 Uiso 1 1 calc R U . . .
H10B H 0.045800 0.082092 -0.006626 0.080 Uiso 1 1 calc R U . . .
H10C H 0.032408 0.091405 0.050395 0.080 Uiso 1 1 calc R U . . .
C11 C 0.1035(3) 0.4388(4) 0.1642(2) 0.0200(12) Uani 1 1 d . . . . .
H11A H 0.055377 0.418683 0.158046 0.024 Uiso 1 1 calc R U . . .
H11B H 0.115086 0.427441 0.130588 0.024 Uiso 1 1 calc R U . . .
C12 C 0.1123(3) 0.5464(4) 0.1795(2) 0.0223(13) Uani 1 1 d . . . . .
H12A H 0.156289 0.570260 0.176145 0.027 Uiso 1 1 calc R U . . .
H12B H 0.075023 0.584870 0.154340 0.027 Uiso 1 1 calc R U . . .
C13 C 0.2256(3) 0.6383(4) 0.2692(2) 0.0224(13) Uani 1 1 d . . . . .
H13A H 0.237012 0.655895 0.236144 0.027 Uiso 1 1 calc R U . . .
H13B H 0.252003 0.681677 0.298722 0.027 Uiso 1 1 calc R U . . .
C14 C 0.1486(3) 0.6521(4) 0.2598(2) 0.0237(13) Uani 1 1 d . . . . .
H14A H 0.140397 0.666489 0.294434 0.028 Uiso 1 1 calc R U . . .
H14B H 0.131705 0.708422 0.235293 0.028 Uiso 1 1 calc R U . . .
C15 C 0.1282(3) 0.2579(4) 0.3272(2) 0.0214(12) Uani 1 1 d . . . . .
H15A H 0.133187 0.264728 0.365992 0.026 Uiso 1 1 calc R U . . .
H15B H 0.127112 0.187012 0.318472 0.026 Uiso 1 1 calc R U . . .
C16 C 0.0626(3) 0.3070(4) 0.2936(2) 0.0217(13) Uani 1 1 d . . . . .
H16A H 0.050822 0.284024 0.255819 0.026 Uiso 1 1 calc R U . . .
H16B H 0.024658 0.288913 0.307624 0.026 Uiso 1 1 calc R U . . .
C17 C 0.0176(3) 0.4622(4) 0.2511(2) 0.0245(13) Uani 1 1 d . . . . .
H17A H -0.025054 0.467669 0.260971 0.029 Uiso 1 1 calc R U . . .
H17B H 0.007866 0.421818 0.218058 0.029 Uiso 1 1 calc R U . . .
C18 C 0.0408(3) 0.5628(4) 0.2405(3) 0.0255(13) Uani 1 1 d . . . . .
H18A H 0.008640 0.588895 0.206760 0.031 Uiso 1 1 calc R U . . .
H18B H 0.039624 0.607309 0.270223 0.031 Uiso 1 1 calc R U . . .
C19 C 0.1437(3) 0.4662(4) 0.3871(2) 0.0259(13) Uani 1 1 d . . . . .
H19A H 0.144557 0.511612 0.416907 0.031 Uiso 1 1 calc R U . . .
H19B H 0.161094 0.401321 0.402484 0.031 Uiso 1 1 calc R U . . .
C20 C 0.0717(3) 0.4570(5) 0.3484(2) 0.0250(13) Uani 1 1 d . . . . .
H20A H 0.044283 0.414664 0.364705 0.030 Uiso 1 1 calc R U . . .
H20B H 0.050114 0.522693 0.342275 0.030 Uiso 1 1 calc R U . . .
C21 C 0.3699(3) 0.2883(4) 0.1764(2) 0.0189(12) Uani 1 1 d . . . . .
H21A H 0.371655 0.359318 0.184842 0.023 Uiso 1 1 calc R U . . .
H21B H 0.363498 0.280777 0.137416 0.023 Uiso 1 1 calc R U . . .
C22 C 0.4360(3) 0.2393(4) 0.2088(2) 0.0231(13) Uani 1 1 d . . . . .
H22A H 0.472903 0.256566 0.193483 0.028 Uiso 1 1 calc R U . . .
H22B H 0.449323 0.263137 0.246479 0.028 Uiso 1 1 calc R U . . .
C23 C 0.3517(3) 0.0773(5) 0.1176(2) 0.0271(14) Uani 1 1 d . . . . .
H23A H 0.333542 0.141483 0.101719 0.032 Uiso 1 1 calc R U . . .
H23B H 0.349800 0.030541 0.088141 0.032 Uiso 1 1 calc R U . . .
C24 C 0.4249(3) 0.0880(5) 0.1550(2) 0.0263(14) Uani 1 1 d . . . . .
H24A H 0.447163 0.022700 0.160982 0.032 Uiso 1 1 calc R U . . .
H24B H 0.451071 0.130556 0.137636 0.032 Uiso 1 1 calc R U . . .
C25 C 0.4824(3) 0.0857(4) 0.2518(2) 0.0231(13) Uani 1 1 d . . . . .
H25A H 0.493035 0.127516 0.284385 0.028 Uiso 1 1 calc R U . . .
H25B H 0.524201 0.080073 0.240810 0.028 Uiso 1 1 calc R U . . .
C26 C 0.4606(3) -0.0146(4) 0.2644(2) 0.0239(13) Uani 1 1 d . . . . .
H26A H 0.460778 -0.060460 0.234977 0.029 Uiso 1 1 calc R U . . .
H26B H 0.493723 -0.039208 0.298058 0.029 Uiso 1 1 calc R U . . .
C27 C 0.2770(3) -0.0901(4) 0.2402(3) 0.0252(13) Uani 1 1 d . . . . .
H27A H 0.250012 -0.134404 0.211342 0.030 Uiso 1 1 calc R U . . .
H27B H 0.267087 -0.106908 0.273871 0.030 Uiso 1 1 calc R U . . .
C28 C 0.3525(3) -0.1037(4) 0.2479(2) 0.0225(13) Uani 1 1 d . . . . .
H28A H 0.370276 -0.159340 0.272660 0.027 Uiso 1 1 calc R U . . .
H28B H 0.359402 -0.119162 0.212858 0.027 Uiso 1 1 calc R U . . .
C29 C 0.3991(3) 0.1117(4) 0.3416(2) 0.0213(12) Uani 1 1 d . . . . .
H29A H 0.388284 0.122961 0.375551 0.026 Uiso 1 1 calc R U . . .
H29B H 0.446628 0.133696 0.346856 0.026 Uiso 1 1 calc R U . . .
C30 C 0.3922(3) 0.0032(4) 0.3273(2) 0.0264(14) Uani 1 1 d . . . . .
H30A H 0.431173 -0.033312 0.351690 0.032 Uiso 1 1 calc R U . . .
H30B H 0.349538 -0.022765 0.332216 0.032 Uiso 1 1 calc R U . . .
C31 C 0.2064(3) 0.0467(4) 0.3329(2) 0.0187(12) Uani 1 1 d . . . . .
C32 C 0.2016(3) -0.0230(4) 0.3781(2) 0.0263(14) Uani 1 1 d . . . . .
C33 C 0.1965(4) -0.1292(5) 0.3583(3) 0.050(2) Uani 1 1 d . . . . .
H33A H 0.159634 -0.134696 0.324064 0.075 Uiso 1 1 calc R U . . .
H33B H 0.186593 -0.172276 0.385085 0.075 Uiso 1 1 calc R U . . .
H33C H 0.239884 -0.148849 0.353152 0.075 Uiso 1 1 calc R U . . .
C34 C 0.2636(4) -0.0121(7) 0.4274(3) 0.071(3) Uani 1 1 d . . . . .
H34A H 0.305204 -0.024341 0.417546 0.106 Uiso 1 1 calc R U . . .
H34B H 0.260820 -0.059523 0.454876 0.106 Uiso 1 1 calc R U . . .
H34C H 0.265017 0.054688 0.441734 0.106 Uiso 1 1 calc R U . . .
C35 C 0.1355(4) 0.0027(6) 0.3899(3) 0.053(2) Uani 1 1 d . . . . .
H35A H 0.137415 0.071135 0.402015 0.079 Uiso 1 1 calc R U . . .
H35B H 0.129925 -0.040688 0.418241 0.079 Uiso 1 1 calc R U . . .
H35C H 0.096621 -0.005728 0.357193 0.079 Uiso 1 1 calc R U . . .
C36 C 0.3480(3) 0.3648(4) 0.4013(2) 0.0148(11) Uani 1 1 d . . . . .
C37 C 0.3876(3) 0.3650(4) 0.4615(2) 0.0205(12) Uani 1 1 d . . . . .
C38 C 0.4611(3) 0.3361(6) 0.4655(3) 0.0419(18) Uani 1 1 d . . . . .
H38A H 0.461646 0.268556 0.452709 0.063 Uiso 1 1 calc R U . . .
H38B H 0.490066 0.340707 0.503086 0.063 Uiso 1 1 calc R U . . .
H38C H 0.478477 0.380627 0.443267 0.063 Uiso 1 1 calc R U . . .
C39 C 0.3578(4) 0.2912(5) 0.4915(3) 0.0392(17) Uani 1 1 d . . . . .
H39A H 0.311659 0.311872 0.490176 0.059 Uiso 1 1 calc R U . . .
H39B H 0.386848 0.287637 0.529142 0.059 Uiso 1 1 calc R U . . .
H39C H 0.355722 0.226501 0.474688 0.059 Uiso 1 1 calc R U . . .
C40 C 0.3897(4) 0.4678(5) 0.4860(3) 0.0402(17) Uani 1 1 d . . . . .
H40A H 0.407650 0.514871 0.465330 0.060 Uiso 1 1 calc R U . . .
H40B H 0.419426 0.466949 0.523471 0.060 Uiso 1 1 calc R U . . .
H40C H 0.343412 0.487366 0.484883 0.060 Uiso 1 1 calc R U . . .
C41 C 0.0279(3) 0.1860(4) 0.1689(2) 0.0200(12) Uani 1 1 d . . . . .
C42 C 0.0968(3) -0.1218(4) 0.1535(2) 0.0187(12) Uani 1 1 d . . . . .
C43 C 0.4077(3) 0.6693(4) 0.3517(2) 0.0182(12) Uani 1 1 d . . . . .
C44 C 0.4759(3) 0.3623(4) 0.3322(2) 0.0191(12) Uani 1 1 d . . . . .
N9 N 0.2627(4) 0.6437(5) 0.4228(3) 0.0568(19) Uani 1 1 d . . . . .
C45 C 0.3034(4) 0.6862(5) 0.4548(3) 0.0416(17) Uani 1 1 d . . . . .
C46 C 0.3554(4) 0.7384(6) 0.4952(3) 0.054(2) Uani 1 1 d . . . . .
H46A H 0.394285 0.751382 0.481873 0.081 Uiso 1 1 calc R U . . .
H46B H 0.370693 0.698670 0.527999 0.081 Uiso 1 1 calc R U . . .
H46C H 0.336824 0.800822 0.503125 0.081 Uiso 1 1 calc R U . . .
N10 N 0.2295(3) 0.5895(5) 0.5769(3) 0.0567(19) Uani 1 1 d . . . . .
C47 C 0.1906(4) 0.6354(5) 0.5457(3) 0.0386(17) Uani 1 1 d . . . . .
C48 C 0.1401(4) 0.6924(6) 0.5057(3) 0.0461(19) Uani 1 1 d . . . . .
H48A H 0.154362 0.699141 0.473308 0.069 Uiso 1 1 calc R U . . .
H48B H 0.136122 0.757723 0.520231 0.069 Uiso 1 1 calc R U . . .
H48C H 0.095765 0.659046 0.496400 0.069 Uiso 1 1 calc R U . . .
O19W O 0.9372(2) 0.0526(3) 0.4815(2) 0.0436(12) Uani 1 1 d . U . . .
H19D H 0.926764 0.027267 0.510489 0.065 Uiso 1 1 d . U . . .
H19E H 0.915820 0.008890 0.453526 0.065 Uiso 1 1 d . U . . .
O20W O 0.4648(4) -0.0369(8) 0.5360(4) 0.034(2) Uani 0.5 1 d . U P A 1
H20D H 0.485800 0.021909 0.541700 0.051 Uiso 0.5 1 d . U P B 1
H20E H 0.500590 -0.082300 0.535398 0.051 Uiso 0.5 1 d . U P C 1
O21W O 0.4516(4) 0.0279(7) 0.5269(4) 0.034(2) Uani 0.5 1 d . U P D 2
H21D H 0.431100 -0.016798 0.500100 0.051 Uiso 0.5 1 d . U P E 2
H21E H 0.457700 0.087900 0.510100 0.051 Uiso 0.5 1 d . U P F 2

loop_
_atom_site_aniso_label
_atom_site_aniso_U_11
_atom_site_aniso_U_22
_atom_site_aniso_U_33
_atom_site_aniso_U_23
_atom_site_aniso_U_13
_atom_site_aniso_U_12
Fe1 0.0120(4) 0.0105(4) 0.0143(4) 0.0008(3) 0.0053(3) -0.0007(3)
Fe2 0.0126(4) 0.0105(4) 0.0173(4) 0.0004(3) 0.0062(3) -0.0010(3)
Fe3 0.0126(4) 0.0116(4) 0.0184(4) -0.0001(3) 0.0062(3) -0.0016(3)
Fe4 0.0128(4) 0.0101(4) 0.0148(4) 0.0016(3) 0.0056(3) 0.0005(3)
Fe5 0.0123(4) 0.0133(4) 0.0180(4) 0.0005(3) 0.0067(3) 0.0010(3)
Fe6 0.0133(4) 0.0129(4) 0.0184(4) 0.0018(3) 0.0076(3) 0.0013(3)
S1 0.0485(10) 0.0213(8) 0.0267(9) -0.0068(7) 0.0035(7) -0.0062(7)
S2 0.0194(7) 0.0324(9) 0.0345(9) 0.0086(7) 0.0084(7) 0.0084(6)
S3 0.0238(8) 0.0311(9) 0.0417(10) 0.0062(7) 0.0034(7) 0.0062(7)
S4 0.0415(9) 0.0205(8) 0.0295(9) -0.0085(6) 0.0088(7) -0.0086(7)
O1 0.0178(18) 0.0100(17) 0.0134(19) -0.0031(14) 0.0068(15) -0.0017(15)
O2 0.0126(17) 0.0100(18) 0.018(2) 0.0027(15) 0.0062(15) 0.0010(14)
O3 0.022(2) 0.0138(19) 0.017(2) 0.0016(15) 0.0078(16) -0.0033(16)
O4 0.0193(19) 0.0146(19) 0.0156(19) -0.0016(15) 0.0039(16) -0.0044(16)
O5 0.0154(18) 0.0159(19) 0.017(2) 0.0027(15) 0.0055(15) 0.0046(15)
O6 0.0139(18) 0.0150(19) 0.021(2) -0.0006(15) 0.0100(16) -0.0015(15)
O7 0.0190(19) 0.0160(19) 0.016(2) 0.0006(15) 0.0048(16) -0.0027(16)
O8 0.022(2) 0.020(2) 0.019(2) 0.0015(16) 0.0088(16) 0.0005(16)
O9 0.025(2) 0.016(2) 0.018(2) -0.0011(16) 0.0064(16) -0.0008(16)
O10 0.0171(19) 0.0114(19) 0.027(2) 0.0005(16) 0.0078(16) -0.0004(15)
O11 0.0170(19) 0.017(2) 0.021(2) 0.0027(16) 0.0058(16) -0.0023(16)
O12 0.0158(19) 0.018(2) 0.023(2) 0.0054(16) 0.0113(16) 0.0021(15)
O13 0.0152(18) 0.0136(18) 0.0136(19) 0.0010(14) 0.0024(15) 0.0029(15)
O14 0.0180(19) 0.018(2) 0.017(2) -0.0016(16) 0.0030(16) 0.0029(16)
O15 0.020(2) 0.015(2) 0.022(2) 0.0013(16) 0.0077(16) -0.0012(16)
O16 0.024(2) 0.031(2) 0.025(2) -0.0068(18) 0.0128(18) -0.0070(18)
O17 0.0168(19) 0.0114(19) 0.029(2) 0.0016(16) 0.0086(17) 0.0041(15)
O18 0.030(2) 0.028(2) 0.027(2) -0.0092(18) 0.0155(19) -0.0089(18)
N1 0.019(2) 0.020(3) 0.027(3) 0.003(2) 0.007(2) 0.000(2)
N2 0.020(2) 0.018(2) 0.023(3) 0.002(2) 0.010(2) 0.001(2)
N3 0.015(2) 0.019(2) 0.028(3) 0.001(2) 0.011(2) -0.002(2)
N4 0.029(3) 0.010(2) 0.025(3) -0.003(2) 0.010(2) -0.005(2)
N5 0.017(2) 0.024(3) 0.018(2) 0.001(2) 0.006(2) 0.001(2)
N6 0.017(2) 0.016(2) 0.023(3) -0.0001(19) 0.008(2) 0.0039(19)
N7 0.019(2) 0.020(2) 0.021(3) 0.001(2) 0.008(2) 0.007(2)
N8 0.018(2) 0.017(2) 0.023(3) -0.0015(19) 0.011(2) 0.0033(19)
C1 0.015(3) 0.008(3) 0.024(3) 0.004(2) 0.011(2) -0.001(2)
C2 0.022(3) 0.022(3) 0.020(3) 0.008(2) 0.007(2) -0.003(2)
C3 0.053(4) 0.013(3) 0.046(4) 0.013(3) 0.025(3) 0.000(3)
C4 0.051(5) 0.059(5) 0.032(4) 0.023(4) 0.000(3) -0.022(4)
C5 0.045(4) 0.026(3) 0.041(4) 0.011(3) 0.029(3) 0.001(3)
C6 0.013(3) 0.022(3) 0.017(3) 0.001(2) 0.007(2) 0.004(2)
C7 0.033(3) 0.020(3) 0.025(3) -0.004(3) 0.004(3) 0.001(3)
C8 0.066(5) 0.023(3) 0.025(4) -0.001(3) -0.013(3) -0.001(3)
C9 0.072(6) 0.085(7) 0.027(4) -0.012(4) 0.024(4) 0.005(5)
C10 0.068(5) 0.025(4) 0.042(4) -0.007(3) -0.020(4) -0.014(4)
C11 0.020(3) 0.022(3) 0.017(3) 0.001(2) 0.004(2) 0.005(2)
C12 0.031(3) 0.013(3) 0.023(3) 0.007(2) 0.009(3) 0.011(2)
C13 0.025(3) 0.008(3) 0.035(4) 0.002(2) 0.010(3) 0.001(2)
C14 0.029(3) 0.012(3) 0.032(3) -0.002(2) 0.010(3) 0.001(2)
C15 0.020(3) 0.020(3) 0.031(3) 0.003(2) 0.019(3) 0.002(2)
C16 0.020(3) 0.021(3) 0.029(3) -0.006(2) 0.016(3) -0.004(2)
C17 0.017(3) 0.030(3) 0.028(3) 0.002(3) 0.010(3) 0.006(3)
C18 0.022(3) 0.022(3) 0.033(4) 0.001(3) 0.009(3) 0.008(2)
C19 0.035(3) 0.025(3) 0.024(3) -0.001(3) 0.018(3) 0.000(3)
C20 0.024(3) 0.031(3) 0.027(3) -0.005(3) 0.017(3) 0.002(3)
C21 0.016(3) 0.018(3) 0.028(3) 0.002(2) 0.016(2) -0.001(2)
C22 0.019(3) 0.022(3) 0.032(3) -0.002(3) 0.012(3) -0.001(2)
C23 0.029(3) 0.035(4) 0.024(3) -0.004(3) 0.018(3) -0.008(3)
C24 0.024(3) 0.033(3) 0.027(3) -0.004(3) 0.015(3) 0.001(3)
C25 0.015(3) 0.028(3) 0.027(3) -0.002(3) 0.008(2) 0.005(2)
C26 0.017(3) 0.024(3) 0.031(3) 0.001(3) 0.009(3) 0.009(2)
C27 0.025(3) 0.016(3) 0.034(4) 0.001(3) 0.008(3) 0.003(2)
C28 0.026(3) 0.013(3) 0.028(3) 0.003(2) 0.007(3) 0.010(2)
C29 0.020(3) 0.021(3) 0.019(3) 0.002(2) 0.001(2) 0.008(2)
C30 0.034(3) 0.027(3) 0.019(3) 0.002(2) 0.009(3) 0.008(3)
C31 0.018(3) 0.016(3) 0.023(3) 0.003(2) 0.008(2) 0.003(2)
C32 0.030(3) 0.023(3) 0.025(3) 0.009(3) 0.007(3) -0.007(3)
C33 0.063(5) 0.035(4) 0.058(5) 0.018(4) 0.028(4) -0.001(4)
C34 0.068(6) 0.083(7) 0.041(5) 0.041(5) -0.014(4) -0.039(5)
C35 0.068(5) 0.053(5) 0.055(5) 0.021(4) 0.045(4) 0.006(4)
C36 0.014(3) 0.018(3) 0.015(3) -0.004(2) 0.008(2) -0.002(2)
C37 0.024(3) 0.022(3) 0.015(3) -0.001(2) 0.005(2) -0.002(2)
C38 0.032(4) 0.064(5) 0.027(4) -0.001(3) 0.004(3) 0.008(3)
C39 0.060(5) 0.035(4) 0.027(4) -0.002(3) 0.019(3) -0.014(3)
C40 0.062(5) 0.028(4) 0.026(4) -0.001(3) 0.007(3) -0.008(3)
C41 0.021(3) 0.020(3) 0.025(3) 0.000(2) 0.014(3) -0.005(2)
C42 0.019(3) 0.015(3) 0.025(3) 0.009(2) 0.011(2) 0.005(2)
C43 0.016(3) 0.018(3) 0.018(3) 0.003(2) 0.002(2) 0.002(2)
C44 0.024(3) 0.015(3) 0.023(3) 0.000(2) 0.014(3) -0.002(2)
N9 0.057(4) 0.039(4) 0.062(5) -0.006(3) -0.001(4) -0.005(3)
C45 0.042(4) 0.039(4) 0.041(4) -0.003(3) 0.008(4) 0.011(3)
C46 0.048(5) 0.070(6) 0.036(4) -0.023(4) 0.001(4) 0.009(4)
N10 0.043(4) 0.043(4) 0.069(5) 0.012(4) -0.005(3) 0.010(3)
C47 0.039(4) 0.031(4) 0.045(4) -0.001(3) 0.011(3) 0.000(3)
C48 0.045(4) 0.054(5) 0.037(4) 0.006(4) 0.009(3) 0.012(4)
O19W 0.023(2) 0.023(2) 0.071(3) -0.020(2) -0.0060(19) 0.0011(17)
O20W 0.028(3) 0.047(4) 0.032(3) 0.008(3) 0.017(3) -0.017(3)
O21W 0.026(3) 0.041(4) 0.042(3) -0.013(3) 0.019(3) 0.004(3)

loop_
_atom_type_symbol
_atom_type_description
_atom_type_scat_dispersion_real
_atom_type_scat_dispersion_imag
_atom_type_scat_source
C C 0.0033 0.0016 'International Tables Vol C Tables 4.2.6.8 and 6.1.1.4'
H H 0.0000 0.0000 'International Tables Vol C Tables 4.2.6.8 and 6.1.1.4'
N N 0.0061 0.0033 'International Tables Vol C Tables 4.2.6.8 and 6.1.1.4'
O O 0.0106 0.0060 'International Tables Vol C Tables 4.2.6.8 and 6.1.1.4'
S S 0.1246 0.1234 'International Tables Vol C Tables 4.2.6.8 and 6.1.1.4'
Fe Fe 0.3463 0.8444 'International Tables Vol C Tables 4.2.6.8 and 6.1.1.4'

loop_
_geom_angle_atom_site_label_1
_geom_angle_atom_site_label_2
_geom_angle_atom_site_label_3
_geom_angle
_geom_angle_site_symmetry_1
_geom_angle_site_symmetry_3
_geom_angle_publ_flag
O2 Fe1 O1 83.80(14) . . ?
O2 Fe1 O4 94.85(15) . . ?
O1 Fe1 O4 169.23(15) . . ?
O2 Fe1 O6 80.00(14) . . ?
O1 Fe1 O6 96.82(14) . . ?
O4 Fe1 O6 93.45(15) . . ?
O2 Fe1 O3 169.85(14) . . ?
O1 Fe1 O3 95.24(14) . . ?
O4 Fe1 O3 87.94(15) . . ?
O6 Fe1 O3 90.10(14) . . ?
O2 Fe1 O5 101.12(14) . . ?
O1 Fe1 O5 81.75(14) . . ?
O4 Fe1 O5 88.05(15) . . ?
O6 Fe1 O5 178.05(15) . . ?
O3 Fe1 O5 88.71(14) . . ?
O2 Fe1 Fe4 42.25(10) . . ?
O1 Fe1 Fe4 41.55(10) . . ?
O4 Fe1 Fe4 136.11(11) . . ?
O6 Fe1 Fe4 88.04(10) . . ?
O3 Fe1 Fe4 135.95(11) . . ?
O5 Fe1 Fe4 91.74(10) . . ?
O1 Fe2 O17 81.28(15) . . ?
O1 Fe2 N2 98.20(17) . . ?
O17 Fe2 N2 178.92(18) . . ?
O1 Fe2 O7 96.46(14) . . ?
O17 Fe2 O7 89.04(15) . . ?
N2 Fe2 O7 91.96(16) . . ?
O1 Fe2 O8 91.19(15) . . ?
O17 Fe2 O8 91.65(15) . . ?
N2 Fe2 O8 87.40(17) . . ?
O7 Fe2 O8 172.33(15) . . ?
O1 Fe2 N1 170.03(17) . . ?
O17 Fe2 N1 89.40(17) . . ?
N2 Fe2 N1 91.06(18) . . ?
O7 Fe2 N1 86.83(17) . . ?
O8 Fe2 N1 85.54(17) . . ?
O2 Fe3 O10 81.14(14) . . ?
O2 Fe3 N3 97.74(16) . . ?
O10 Fe3 N3 178.15(17) . . ?
O2 Fe3 O11 96.96(15) . . ?
O10 Fe3 O11 89.36(15) . . ?
N3 Fe3 O11 92.24(17) . . ?
O2 Fe3 O9 90.11(15) . . ?
O10 Fe3 O9 91.54(15) . . ?
N3 Fe3 O9 86.99(17) . . ?
O11 Fe3 O9 172.92(15) . . ?
O2 Fe3 N4 169.70(17) . . ?
O10 Fe3 N4 89.60(17) . . ?
N3 Fe3 N4 91.40(18) . . ?
O11 Fe3 N4 87.38(17) . . ?
O9 Fe3 N4 85.60(17) . . ?
O1 Fe4 O2 83.89(14) . . ?
O1 Fe4 O14 94.70(15) . . ?
O2 Fe4 O14 169.72(14) . . ?
O1 Fe4 O15 170.36(15) . . ?
O2 Fe4 O15 95.79(15) . . ?
O14 Fe4 O15 87.29(15) . . ?
O1 Fe4 O12 79.57(14) . . ?
O2 Fe4 O12 95.95(15) . . ?
O14 Fe4 O12 93.80(15) . . ?
O15 Fe4 O12 90.89(14) . . ?
O1 Fe4 O13 100.21(14) . . ?
O2 Fe4 O13 81.67(14) . . ?
O14 Fe4 O13 88.58(14) . . ?
O15 Fe4 O13 89.26(14) . . ?
O12 Fe4 O13 177.62(15) . . ?
O1 Fe4 Fe1 42.49(10) . . ?
O2 Fe4 Fe1 41.40(10) . . ?
O14 Fe4 Fe1 136.31(11) . . ?
O15 Fe4 Fe1 136.39(11) . . ?
O12 Fe4 Fe1 87.06(10) . . ?
O13 Fe4 Fe1 91.19(10) . . ?
O13 Fe5 O10 104.26(15) . . ?
O13 Fe5 O6 94.44(15) . . ?
O10 Fe5 O6 130.87(15) . . ?
O13 Fe5 O16 170.41(15) . . ?
O10 Fe5 O16 78.17(15) . . ?
O6 Fe5 O16 90.70(16) . . ?
O13 Fe5 N6 80.37(15) . . ?
O10 Fe5 N6 76.35(15) . . ?
O6 Fe5 N6 152.40(15) . . ?
O16 Fe5 N6 91.34(17) . . ?
O13 Fe5 N5 99.05(16) . . ?
O10 Fe5 N5 140.32(16) . . ?
O6 Fe5 N5 77.65(15) . . ?
O16 Fe5 N5 74.13(15) . . ?
N6 Fe5 N5 76.47(16) . . ?
O13 Fe5 O2 74.49(13) . . ?
O10 Fe5 O2 70.92(13) . . ?
O6 Fe5 O2 71.17(13) . . ?
O16 Fe5 O2 114.90(14) . . ?
N6 Fe5 O2 131.62(14) . . ?
N5 Fe5 O2 147.38(15) . . ?
O5 Fe6 O17 105.42(15) . . ?
O5 Fe6 O12 94.23(15) . . ?
O17 Fe6 O12 130.37(15) . . ?
O5 Fe6 O18 169.55(15) . . ?
O17 Fe6 O18 78.39(15) . . ?
O12 Fe6 O18 90.37(16) . . ?
O5 Fe6 N7 80.42(15) . . ?
O17 Fe6 N7 76.47(16) . . ?
O12 Fe6 N7 152.75(16) . . ?
O18 Fe6 N7 91.21(17) . . ?
O5 Fe6 N8 97.48(16) . . ?
O17 Fe6 N8 141.14(15) . . ?
O12 Fe6 N8 77.32(15) . . ?
O18 Fe6 N8 74.38(16) . . ?
N7 Fe6 N8 76.94(16) . . ?
O5 Fe6 O1 74.66(13) . . ?
O17 Fe6 O1 70.85(13) . . ?
O12 Fe6 O1 71.33(13) . . ?
O18 Fe6 O1 115.74(14) . . ?
N7 Fe6 O1 131.18(14) . . ?
N8 Fe6 O1 146.81(14) . . ?
Fe2 O1 Fe4 130.12(19) . . ?
Fe2 O1 Fe1 129.41(18) . . ?
Fe4 O1 Fe1 95.96(15) . . ?
Fe2 O1 Fe6 96.14(14) . . ?
Fe4 O1 Fe6 99.06(14) . . ?
Fe1 O1 Fe6 95.58(14) . . ?
Fe3 O2 Fe1 130.74(19) . . ?
Fe3 O2 Fe4 128.53(18) . . ?
Fe1 O2 Fe4 96.34(15) . . ?
Fe3 O2 Fe5 95.66(14) . . ?
Fe1 O2 Fe5 99.03(14) . . ?
Fe4 O2 Fe5 95.90(13) . . ?
C1 O3 Fe1 135.1(3) . . ?
C6 O4 Fe1 132.6(3) . . ?
C11 O5 Fe6 119.1(3) . . ?
C11 O5 Fe1 121.0(3) . . ?
Fe6 O5 Fe1 107.89(16) . . ?
C21 O6 Fe5 120.3(3) . . ?
C21 O6 Fe1 127.2(3) . . ?
Fe5 O6 Fe1 109.77(16) . . ?
C1 O7 Fe2 132.7(3) . . ?
C36 O8 Fe2 130.2(3) . . ?
C6 O9 Fe3 129.0(3) . . ?
C27 O10 Fe5 123.0(3) . . ?
C27 O10 Fe3 129.5(3) . . ?
Fe5 O10 Fe3 107.20(17) . . ?
C31 O11 Fe3 132.1(3) . . ?
C15 O12 Fe6 120.9(3) . . ?
C15 O12 Fe4 126.4(3) . . ?
Fe6 O12 Fe4 110.03(16) . . ?
C29 O13 Fe5 118.9(3) . . ?
C29 O13 Fe4 121.5(3) . . ?
Fe5 O13 Fe4 107.89(16) . . ?
C36 O14 Fe4 134.5(4) . . ?
C31 O15 Fe4 134.6(4) . . ?
C23 O16 Fe5 117.9(3) . . ?
C23 O16 H16 107(3) . . ?
Fe5 O16 H16 132(2) . . ?
C13 O17 Fe6 123.1(3) . . ?
C13 O17 Fe2 129.0(3) . . ?
Fe6 O17 Fe2 107.36(17) . . ?
C19 O18 Fe6 117.6(3) . . ?
C19 O18 H18 108(3) . . ?
Fe6 O18 H18 133(2) . . ?
C43 N1 Fe2 164.7(5) . . ?
C44 N2 Fe2 163.5(4) . . ?
C41 N3 Fe3 157.7(4) . . ?
C42 N4 Fe3 160.9(4) . . ?
C25 N5 C22 109.9(4) . . ?
C25 N5 C24 110.2(4) . . ?
C22 N5 C24 112.0(5) . . ?
C25 N5 Fe5 109.0(3) . . ?
C22 N5 Fe5 103.3(3) . . ?
C24 N5 Fe5 112.2(3) . . ?
C30 N6 C28 111.1(4) . . ?
C30 N6 C26 112.7(4) . . ?
C28 N6 C26 110.2(4) . . ?
C30 N6 Fe5 104.0(3) . . ?
C28 N6 Fe5 105.5(3) . . ?
C26 N6 Fe5 113.0(3) . . ?
C14 N7 C18 110.6(4) . . ?
C14 N7 C12 111.7(4) . . ?
C18 N7 C12 113.2(4) . . ?
C14 N7 Fe6 105.8(3) . . ?
C18 N7 Fe6 112.3(3) . . ?
C12 N7 Fe6 102.8(3) . . ?
C16 N8 C17 110.9(4) . . ?
C16 N8 C20 112.6(4) . . ?
C17 N8 C20 109.7(4) . . ?
C16 N8 Fe6 103.5(3) . . ?
C17 N8 Fe6 108.4(3) . . ?
C20 N8 Fe6 111.5(3) . . ?
O3 C1 O7 125.3(5) . . ?
O3 C1 C2 117.4(5) . . ?
O7 C1 C2 117.2(4) . . ?
C3 C2 C4 109.2(5) . . ?
C3 C2 C1 110.5(5) . . ?
C4 C2 C1 110.8(5) . . ?
C3 C2 C5 109.1(5) . . ?
C4 C2 C5 110.1(6) . . ?
C1 C2 C5 107.0(4) . . ?
C2 C3 H3A 109.5 . . ?
C2 C3 H3B 109.5 . . ?
H3A C3 H3B 109.5 . . ?
C2 C3 H3C 109.5 . . ?
H3A C3 H3C 109.5 . . ?
H3B C3 H3C 109.5 . . ?
C2 C4 H4A 109.5 . . ?
C2 C4 H4B 109.5 . . ?
H4A C4 H4B 109.5 . . ?
C2 C4 H4C 109.5 . . ?
H4A C4 H4C 109.5 . . ?
H4B C4 H4C 109.5 . . ?
C2 C5 H5A 109.5 . . ?
C2 C5 H5B 109.5 . . ?
H5A C5 H5B 109.5 . . ?
C2 C5 H5C 109.5 . . ?
H5A C5 H5C 109.5 . . ?
H5B C5 H5C 109.5 . . ?
O4 C6 O9 125.8(5) . . ?
O4 C6 C7 116.6(5) . . ?
O9 C6 C7 117.6(5) . . ?
C8 C7 C9 109.1(6) . . ?
C8 C7 C6 109.7(5) . . ?
C9 C7 C6 106.2(5) . . ?
C8 C7 C10 109.8(5) . . ?
C9 C7 C10 111.0(6) . . ?
C6 C7 C10 110.8(5) . . ?
C7 C8 H8A 109.5 . . ?
C7 C8 H8B 109.5 . . ?
H8A C8 H8B 109.5 . . ?
C7 C8 H8C 109.5 . . ?
H8A C8 H8C 109.5 . . ?
H8B C8 H8C 109.5 . . ?
C7 C9 H9A 109.5 . . ?
C7 C9 H9B 109.5 . . ?
H9A C9 H9B 109.5 . . ?
C7 C9 H9C 109.5 . . ?
H9A C9 H9C 109.5 . . ?
H9B C9 H9C 109.5 . . ?
C7 C10 H10A 109.5 . . ?
C7 C10 H10B 109.5 . . ?
H10A C10 H10B 109.5 . . ?
C7 C10 H10C 109.5 . . ?
H10A C10 H10C 109.5 . . ?
H10B C10 H10C 109.5 . . ?
O5 C11 C12 108.4(4) . . ?
O5 C11 H11A 110.0 . . ?
C12 C11 H11A 110.0 . . ?
O5 C11 H11B 110.0 . . ?
C12 C11 H11B 110.0 . . ?
H11A C11 H11B 108.4 . . ?
N7 C12 C11 111.1(4) . . ?
N7 C12 H12A 109.4 . . ?
C11 C12 H12A 109.4 . . ?
N7 C12 H12B 109.4 . . ?
C11 C12 H12B 109.4 . . ?
H12A C12 H12B 108.0 . . ?
O17 C13 C14 108.9(4) . . ?
O17 C13 H13A 109.9 . . ?
C14 C13 H13A 109.9 . . ?
O17 C13 H13B 109.9 . . ?
C14 C13 H13B 109.9 . . ?
H13A C13 H13B 108.3 . . ?
N7 C14 C13 110.0(4) . . ?
N7 C14 H14A 109.7 . . ?
C13 C14 H14A 109.7 . . ?
N7 C14 H14B 109.7 . . ?
C13 C14 H14B 109.7 . . ?
H14A C14 H14B 108.2 . . ?
O12 C15 C16 108.4(4) . . ?
O12 C15 H15A 110.0 . . ?
C16 C15 H15A 110.0 . . ?
O12 C15 H15B 110.0 . . ?
C16 C15 H15B 110.0 . . ?
H15A C15 H15B 108.4 . . ?
N8 C16 C15 109.8(5) . . ?
N8 C16 H16A 109.7 . . ?
C15 C16 H16A 109.7 . . ?
N8 C16 H16B 109.7 . . ?
C15 C16 H16B 109.7 . . ?
H16A C16 H16B 108.2 . . ?
N8 C17 C18 110.0(5) . . ?
N8 C17 H17A 109.7 . . ?
C18 C17 H17A 109.7 . . ?
N8 C17 H17B 109.7 . . ?
C18 C17 H17B 109.7 . . ?
H17A C17 H17B 108.2 . . ?
N7 C18 C17 112.4(4) . . ?
N7 C18 H18A 109.1 . . ?
C17 C18 H18A 109.1 . . ?
N7 C18 H18B 109.1 . . ?
C17 C18 H18B 109.1 . . ?
H18A C18 H18B 107.9 . . ?
O18 C19 C20 105.4(5) . . ?
O18 C19 H19A 110.7 . . ?
C20 C19 H19A 110.7 . . ?
O18 C19 H19B 110.7 . . ?
C20 C19 H19B 110.7 . . ?
H19A C19 H19B 108.8 . . ?
N8 C20 C19 111.8(4) . . ?
N8 C20 H20A 109.3 . . ?
C19 C20 H20A 109.3 . . ?
N8 C20 H20B 109.3 . . ?
C19 C20 H20B 109.3 . . ?
H20A C20 H20B 107.9 . . ?
O6 C21 C22 108.9(4) . . ?
O6 C21 H21A 109.9 . . ?
C22 C21 H21A 109.9 . . ?
O6 C21 H21B 109.9 . . ?
C22 C21 H21B 109.9 . . ?
H21A C21 H21B 108.3 . . ?
N5 C22 C21 109.9(4) . . ?
N5 C22 H22A 109.7 . . ?
C21 C22 H22A 109.7 . . ?
N5 C22 H22B 109.7 . . ?
C21 C22 H22B 109.7 . . ?
H22A C22 H22B 108.2 . . ?
O16 C23 C24 105.3(5) . . ?
O16 C23 H23A 110.7 . . ?
C24 C23 H23A 110.7 . . ?
O16 C23 H23B 110.7 . . ?
C24 C23 H23B 110.7 . . ?
H23A C23 H23B 108.8 . . ?
N5 C24 C23 111.7(4) . . ?
N5 C24 H24A 109.3 . . ?
C23 C24 H24A 109.3 . . ?
N5 C24 H24B 109.3 . . ?
C23 C24 H24B 109.3 . . ?
H24A C24 H24B 107.9 . . ?
N5 C25 C26 109.8(5) . . ?
N5 C25 H25A 109.7 . . ?
C26 C25 H25A 109.7 . . ?
N5 C25 H25B 109.7 . . ?
C26 C25 H25B 109.7 . . ?
H25A C25 H25B 108.2 . . ?
N6 C26 C25 111.5(4) . . ?
N6 C26 H26A 109.3 . . ?
C25 C26 H26A 109.3 . . ?
N6 C26 H26B 109.3 . . ?
C25 C26 H26B 109.3 . . ?
H26A C26 H26B 108.0 . . ?
O10 C27 C28 109.4(5) . . ?
O10 C27 H27A 109.8 . . ?
C28 C27 H27A 109.8 . . ?
O10 C27 H27B 109.8 . . ?
C28 C27 H27B 109.8 . . ?
H27A C27 H27B 108.2 . . ?
N6 C28 C27 110.1(4) . . ?
N6 C28 H28A 109.6 . . ?
C27 C28 H28A 109.6 . . ?
N6 C28 H28B 109.6 . . ?
C27 C28 H28B 109.6 . . ?
H28A C28 H28B 108.2 . . ?
O13 C29 C30 108.9(4) . . ?
O13 C29 H29A 109.9 . . ?
C30 C29 H29A 109.9 . . ?
O13 C29 H29B 109.9 . . ?
C30 C29 H29B 109.9 . . ?
H29A C29 H29B 108.3 . . ?
N6 C30 C29 110.8(5) . . ?
N6 C30 H30A 109.5 . . ?
C29 C30 H30A 109.5 . . ?
N6 C30 H30B 109.5 . . ?
C29 C30 H30B 109.5 . . ?
H30A C30 H30B 108.1 . . ?
O15 C31 O11 125.6(5) . . ?
O15 C31 C32 116.9(5) . . ?
O11 C31 C32 117.5(5) . . ?
C34 C32 C35 112.0(7) . . ?
C34 C32 C33 109.4(6) . . ?
C35 C32 C33 108.2(6) . . ?
C34 C32 C31 110.7(5) . . ?
C35 C32 C31 106.6(5) . . ?
C33 C32 C31 109.8(5) . . ?
C32 C33 H33A 109.5 . . ?
C32 C33 H33B 109.5 . . ?
H33A C33 H33B 109.5 . . ?
C32 C33 H33C 109.5 . . ?
H33A C33 H33C 109.5 . . ?
H33B C33 H33C 109.5 . . ?
C32 C34 H34A 109.5 . . ?
C32 C34 H34B 109.5 . . ?
H34A C34 H34B 109.5 . . ?
C32 C34 H34C 109.5 . . ?
H34A C34 H34C 109.5 . . ?
H34B C34 H34C 109.5 . . ?
C32 C35 H35A 109.5 . . ?
C32 C35 H35B 109.5 . . ?
H35A C35 H35B 109.5 . . ?
C32 C35 H35C 109.5 . . ?
H35A C35 H35C 109.5 . . ?
H35B C35 H35C 109.5 . . ?
O8 C36 O14 124.5(5) . . ?
O8 C36 C37 119.5(5) . . ?
O14 C36 C37 116.0(5) . . ?
C39 C37 C36 110.9(5) . . ?
C39 C37 C38 110.0(5) . . ?
C36 C37 C38 105.7(5) . . ?
C39 C37 C40 110.7(5) . . ?
C36 C37 C40 111.5(5) . . ?
C38 C37 C40 107.8(5) . . ?
C37 C38 H38A 109.5 . . ?
C37 C38 H38B 109.5 . . ?
H38A C38 H38B 109.5 . . ?
C37 C38 H38C 109.5 . . ?
H38A C38 H38C 109.5 . . ?
H38B C38 H38C 109.5 . . ?
C37 C39 H39A 109.5 . . ?
C37 C39 H39B 109.5 . . ?
H39A C39 H39B 109.5 . . ?
C37 C39 H39C 109.5 . . ?
H39A C39 H39C 109.5 . . ?
H39B C39 H39C 109.5 . . ?
C37 C40 H40A 109.5 . . ?
C37 C40 H40B 109.5 . . ?
H40A C40 H40B 109.5 . . ?
C37 C40 H40C 109.5 . . ?
H40A C40 H40C 109.5 . . ?
H40B C40 H40C 109.5 . . ?
N3 C41 S3 176.7(5) . . ?
N4 C42 S4 178.5(5) . . ?
N1 C43 S1 178.7(5) . . ?
N2 C44 S2 176.6(5) . . ?
N9 C45 C46 179.0(8) . . ?
C45 C46 H46A 109.5 . . ?
C45 C46 H46B 109.5 . . ?
H46A C46 H46B 109.5 . . ?
C45 C46 H46C 109.5 . . ?
H46A C46 H46C 109.5 . . ?
H46B C46 H46C 109.5 . . ?
N10 C47 C48 178.9(9) . . ?
C47 C48 H48A 109.5 . . ?
C47 C48 H48B 109.5 . . ?
H48A C48 H48B 109.5 . . ?
C47 C48 H48C 109.5 . . ?
H48A C48 H48C 109.5 . . ?
H48B C48 H48C 109.5 . . ?
H19D O19W H19E 103.3(4) . . ?
H20D O20W H20E 104.1(8) . . ?
H21D O21W H21E 108.0(10) . . ?

loop_
_geom_bond_atom_site_label_1
_geom_bond_atom_site_label_2
_geom_bond_distance
_geom_bond_site_symmetry_2
_geom_bond_publ_flag
Fe1 O2 1.956(3) . ?
Fe1 O1 1.996(3) . ?
Fe1 O4 2.000(4) . ?
Fe1 O6 2.023(3) . ?
Fe1 O3 2.028(4) . ?
Fe1 O5 2.041(3) . ?
Fe1 Fe4 2.9392(10) . ?
Fe2 O1 1.912(3) . ?
Fe2 O17 1.982(4) . ?
Fe2 N2 2.042(5) . ?
Fe2 O7 2.060(4) . ?
Fe2 O8 2.071(4) . ?
Fe2 N1 2.087(5) . ?
Fe3 O2 1.921(3) . ?
Fe3 O10 1.982(4) . ?
Fe3 N3 2.042(5) . ?
Fe3 O11 2.056(4) . ?
Fe3 O9 2.068(4) . ?
Fe3 N4 2.072(5) . ?
Fe4 O1 1.960(3) . ?
Fe4 O2 1.988(4) . ?
Fe4 O14 1.994(4) . ?
Fe4 O15 2.021(4) . ?
Fe4 O12 2.033(4) . ?
Fe4 O13 2.045(3) . ?
Fe5 O13 1.964(4) . ?
Fe5 O10 1.980(4) . ?
Fe5 O6 2.005(4) . ?
Fe5 O16 2.118(4) . ?
Fe5 N6 2.244(4) . ?
Fe5 N5 2.270(4) . ?
Fe5 O2 2.363(3) . ?
Fe6 O5 1.963(4) . ?
Fe6 O17 1.982(4) . ?
Fe6 O12 1.992(4) . ?
Fe6 O18 2.119(4) . ?
Fe6 N7 2.249(4) . ?
Fe6 N8 2.278(4) . ?
Fe6 O1 2.362(3) . ?
S1 C43 1.630(6) . ?
S2 C44 1.627(6) . ?
S3 C41 1.622(6) . ?
S4 C42 1.631(6) . ?
O3 C1 1.259(6) . ?
O4 C6 1.261(6) . ?
O5 C11 1.428(6) . ?
O6 C21 1.423(6) . ?
O7 C1 1.261(6) . ?
O8 C36 1.257(6) . ?
O9 C6 1.264(6) . ?
O10 C27 1.415(6) . ?
O11 C31 1.262(6) . ?
O12 C15 1.430(6) . ?
O13 C29 1.431(6) . ?
O14 C36 1.260(6) . ?
O15 C31 1.262(6) . ?
O16 C23 1.426(6) . ?
O16 H16 0.871(10) . ?
O17 C13 1.419(6) . ?
O18 C19 1.434(7) . ?
O18 H18 0.873(10) . ?
N1 C43 1.152(7) . ?
N2 C44 1.167(7) . ?
N3 C41 1.165(7) . ?
N4 C42 1.161(7) . ?
N5 C25 1.481(7) . ?
N5 C22 1.482(7) . ?
N5 C24 1.489(7) . ?
N6 C30 1.486(7) . ?
N6 C28 1.492(7) . ?
N6 C26 1.494(7) . ?
N7 C14 1.479(7) . ?
N7 C18 1.488(7) . ?
N7 C12 1.495(7) . ?
N8 C16 1.469(7) . ?
N8 C17 1.485(7) . ?
N8 C20 1.497(7) . ?
C1 C2 1.532(7) . ?
C2 C3 1.520(8) . ?
C2 C4 1.522(8) . ?
C2 C5 1.533(8) . ?
C3 H3A 0.9800 . ?
C3 H3B 0.9800 . ?
C3 H3C 0.9800 . ?
C4 H4A 0.9800 . ?
C4 H4B 0.9800 . ?
C4 H4C 0.9800 . ?
C5 H5A 0.9800 . ?
C5 H5B 0.9800 . ?
C5 H5C 0.9800 . ?
C6 C7 1.532(8) . ?
C7 C8 1.520(9) . ?
C7 C9 1.530(9) . ?
C7 C10 1.534(9) . ?
C8 H8A 0.9800 . ?
C8 H8B 0.9800 . ?
C8 H8C 0.9800 . ?
C9 H9A 0.9800 . ?
C9 H9B 0.9800 . ?
C9 H9C 0.9800 . ?
C10 H10A 0.9800 . ?
C10 H10B 0.9800 . ?
C10 H10C 0.9800 . ?
C11 C12 1.514(7) . ?
C11 H11A 0.9900 . ?
C11 H11B 0.9900 . ?
C12 H12A 0.9900 . ?
C12 H12B 0.9900 . ?
C13 C14 1.537(8) . ?
C13 H13A 0.9900 . ?
C13 H13B 0.9900 . ?
C14 H14A 0.9900 . ?
C14 H14B 0.9900 . ?
C15 C16 1.519(8) . ?
C15 H15A 0.9900 . ?
C15 H15B 0.9900 . ?
C16 H16A 0.9900 . ?
C16 H16B 0.9900 . ?
C17 C18 1.503(8) . ?
C17 H17A 0.9900 . ?
C17 H17B 0.9900 . ?
C18 H18A 0.9900 . ?
C18 H18B 0.9900 . ?
C19 C20 1.516(8) . ?
C19 H19A 0.9900 . ?
C19 H19B 0.9900 . ?
C20 H20A 0.9900 . ?
C20 H20B 0.9900 . ?
C21 C22 1.515(8) . ?
C21 H21A 0.9900 . ?
C21 H21B 0.9900 . ?
C22 H22A 0.9900 . ?
C22 H22B 0.9900 . ?
C23 C24 1.527(8) . ?
C23 H23A 0.9900 . ?
C23 H23B 0.9900 . ?
C24 H24A 0.9900 . ?
C24 H24B 0.9900 . ?
C25 C26 1.504(8) . ?
C25 H25A 0.9900 . ?
C25 H25B 0.9900 . ?
C26 H26A 0.9900 . ?
C26 H26B 0.9900 . ?
C27 C28 1.513(8) . ?
C27 H27A 0.9900 . ?
C27 H27B 0.9900 . ?
C28 H28A 0.9900 . ?
C28 H28B 0.9900 . ?
C29 C30 1.521(8) . ?
C29 H29A 0.9900 . ?
C29 H29B 0.9900 . ?
C30 H30A 0.9900 . ?
C30 H30B 0.9900 . ?
C31 C32 1.540(8) . ?
C32 C34 1.513(9) . ?
C32 C35 1.526(9) . ?
C32 C33 1.528(9) . ?
C33 H33A 0.9800 . ?
C33 H33B 0.9800 . ?
C33 H33C 0.9800 . ?
C34 H34A 0.9800 . ?
C34 H34B 0.9800 . ?
C34 H34C 0.9800 . ?
C35 H35A 0.9800 . ?
C35 H35B 0.9800 . ?
C35 H35C 0.9800 . ?
C36 C37 1.530(7) . ?
C37 C39 1.515(8) . ?
C37 C38 1.532(8) . ?
C37 C40 1.534(8) . ?
C38 H38A 0.9800 . ?
C38 H38B 0.9800 . ?
C38 H38C 0.9800 . ?
C39 H39A 0.9800 . ?
C39 H39B 0.9800 . ?
C39 H39C 0.9800 . ?
C40 H40A 0.9800 . ?
C40 H40B 0.9800 . ?
C40 H40C 0.9800 . ?
N9 C45 1.141(9) . ?
C45 C46 1.436(10) . ?
C46 H46A 0.9800 . ?
C46 H46B 0.9800 . ?
C46 H46C 0.9800 . ?
N10 C47 1.135(9) . ?
C47 C48 1.450(10) . ?
C48 H48A 0.9800 . ?
C48 H48B 0.9800 . ?
C48 H48C 0.9800 . ?
O19W H19D 0.915(6) . ?
O19W H19E 0.940(4) . ?
O20W H20D 0.899(9) . ?
O20W H20E 0.965(10) . ?
O21W H21D 0.925(9) . ?
O21W H21E 0.954(11) . ?

loop_
_geom_hbond_atom_site_label_D
_geom_hbond_atom_site_label_H
_geom_hbond_atom_site_label_A
_geom_hbond_distance_DH
_geom_hbond_distance_HA
_geom_hbond_distance_DA
_geom_hbond_angle_DHA
_geom_hbond_site_symmetry_A
O16 H16 N10 0.871(10) 1.951(15) 2.795(7) 163(4) 4_565
O18 H18 N9 0.873(10) 1.891(15) 2.747(8) 166(5) .

loop_
_geom_torsion_atom_site_label_1
_geom_torsion_atom_site_label_2
_geom_torsion_atom_site_label_3
_geom_torsion_atom_site_label_4
_geom_torsion
_geom_torsion_site_symmetry_1
_geom_torsion_site_symmetry_2
_geom_torsion_site_symmetry_3
_geom_torsion_site_symmetry_4
_geom_torsion_publ_flag
Fe1 O3 C1 O7 -3.9(8) . . . . ?
Fe1 O3 C1 C2 173.1(3) . . . . ?
Fe2 O7 C1 O3 -23.8(8) . . . . ?
Fe2 O7 C1 C2 159.2(4) . . . . ?
O3 C1 C2 C3 136.7(5) . . . . ?
O7 C1 C2 C3 -46.2(7) . . . . ?
O3 C1 C2 C4 15.4(7) . . . . ?
O7 C1 C2 C4 -167.4(5) . . . . ?
O3 C1 C2 C5 -104.6(6) . . . . ?
O7 C1 C2 C5 72.5(6) . . . . ?
Fe1 O4 C6 O9 8.0(8) . . . . ?
Fe1 O4 C6 C7 -170.3(4) . . . . ?
Fe3 O9 C6 O4 34.0(7) . . . . ?
Fe3 O9 C6 C7 -147.7(4) . . . . ?
O4 C6 C7 C8 -31.9(7) . . . . ?
O9 C6 C7 C8 149.7(5) . . . . ?
O4 C6 C7 C9 86.0(6) . . . . ?
O9 C6 C7 C9 -92.5(6) . . . . ?
O4 C6 C7 C10 -153.3(5) . . . . ?
O9 C6 C7 C10 28.2(7) . . . . ?
Fe6 O5 C11 C12 26.7(5) . . . . ?
Fe1 O5 C11 C12 -111.4(4) . . . . ?
C14 N7 C12 C11 154.7(5) . . . . ?
C18 N7 C12 C11 -79.7(6) . . . . ?
Fe6 N7 C12 C11 41.7(5) . . . . ?
O5 C11 C12 N7 -46.4(6) . . . . ?
Fe6 O17 C13 C14 6.4(6) . . . . ?
Fe2 O17 C13 C14 176.7(3) . . . . ?
C18 N7 C14 C13 164.2(5) . . . . ?
C12 N7 C14 C13 -68.8(6) . . . . ?
Fe6 N7 C14 C13 42.3(5) . . . . ?
O17 C13 C14 N7 -33.7(6) . . . . ?
Fe6 O12 C15 C16 18.2(6) . . . . ?
Fe4 O12 C15 C16 -141.4(4) . . . . ?
C17 N8 C16 C15 162.8(4) . . . . ?
C20 N8 C16 C15 -73.9(5) . . . . ?
Fe6 N8 C16 C15 46.7(5) . . . . ?
O12 C15 C16 N8 -44.6(6) . . . . ?
C16 N8 C17 C18 -158.9(4) . . . . ?
C20 N8 C17 C18 76.1(6) . . . . ?
Fe6 N8 C17 C18 -45.9(5) . . . . ?
C14 N7 C18 C17 -143.6(5) . . . . ?
C12 N7 C18 C17 90.3(6) . . . . ?
Fe6 N7 C18 C17 -25.6(6) . . . . ?
N8 C17 C18 N7 48.3(6) . . . . ?
Fe6 O18 C19 C20 -47.9(5) . . . . ?
C16 N8 C20 C19 93.2(6) . . . . ?
C17 N8 C20 C19 -142.8(5) . . . . ?
Fe6 N8 C20 C19 -22.7(6) . . . . ?
O18 C19 C20 N8 43.4(6) . . . . ?
Fe5 O6 C21 C22 -17.8(6) . . . . ?
Fe1 O6 C21 C22 141.7(4) . . . . ?
C25 N5 C22 C21 -162.7(4) . . . . ?
C24 N5 C22 C21 74.4(5) . . . . ?
Fe5 N5 C22 C21 -46.5(5) . . . . ?
O6 C21 C22 N5 44.3(6) . . . . ?
Fe5 O16 C23 C24 47.8(6) . . . . ?
C25 N5 C24 C23 143.2(5) . . . . ?
C22 N5 C24 C23 -94.1(6) . . . . ?
Fe5 N5 C24 C23 21.5(6) . . . . ?
O16 C23 C24 N5 -42.4(6) . . . . ?
C22 N5 C25 C26 159.1(4) . . . . ?
C24 N5 C25 C26 -77.0(6) . . . . ?
Fe5 N5 C25 C26 46.6(5) . . . . ?
C30 N6 C26 C25 -92.1(6) . . . . ?
C28 N6 C26 C25 143.2(5) . . . . ?
Fe5 N6 C26 C25 25.5(6) . . . . ?
N5 C25 C26 N6 -48.1(6) . . . . ?
Fe5 O10 C27 C28 -6.3(6) . . . . ?
Fe3 O10 C27 C28 -179.3(3) . . . . ?
C30 N6 C28 C27 69.7(6) . . . . ?
C26 N6 C28 C27 -164.6(5) . . . . ?
Fe5 N6 C28 C27 -42.3(5) . . . . ?
O10 C27 C28 N6 33.7(6) . . . . ?
Fe5 O13 C29 C30 -26.9(6) . . . . ?
Fe4 O13 C29 C30 111.7(4) . . . . ?
C28 N6 C30 C29 -153.1(4) . . . . ?
C26 N6 C30 C29 82.7(6) . . . . ?
Fe5 N6 C30 C29 -40.1(5) . . . . ?
O13 C29 C30 N6 45.2(6) . . . . ?
Fe4 O15 C31 O11 7.4(8) . . . . ?
Fe4 O15 C31 C32 -170.3(4) . . . . ?
Fe3 O11 C31 O15 22.6(8) . . . . ?
Fe3 O11 C31 C32 -159.7(4) . . . . ?
O15 C31 C32 C34 -16.0(8) . . . . ?
O11 C31 C32 C34 166.1(6) . . . . ?
O15 C31 C32 C35 106.1(6) . . . . ?
O11 C31 C32 C35 -71.9(7) . . . . ?
O15 C31 C32 C33 -136.9(6) . . . . ?
O11 C31 C32 C33 45.2(7) . . . . ?
Fe2 O8 C36 O14 -30.1(7) . . . . ?
Fe2 O8 C36 C37 147.2(4) . . . . ?
Fe4 O14 C36 O8 -9.4(8) . . . . ?
Fe4 O14 C36 C37 173.2(3) . . . . ?
O8 C36 C37 C39 143.6(5) . . . . ?
O14 C36 C37 C39 -38.9(7) . . . . ?
O8 C36 C37 C38 -97.2(6) . . . . ?
O14 C36 C37 C38 80.3(6) . . . . ?
O8 C36 C37 C40 19.7(7) . . . . ?
O14 C36 C37 C40 -162.8(5) . . . . ?
